data_7220692
loop_
_publ_author_name
'Xia, JIa-Ning'
'Yu, Bing'
'Guo, Chun-Xiang'
'He, Liang-Nian'

_publ_section_title
;
 Copper(I)/phosphine-catalyzed tandem carboxylation/annulation of terminal
 alkynes with ambient pressure of CO2: one-pot access to
 3a-hydroxyisoxazolo[3,2-a]isoindol-8(3aH)-ones
;
_journal_name_full 'Green Chem.'
_journal_paper_doi 10.1039/C5GC00926J
_journal_year 2015
_chemical_formula_sum 'C20 H17 N O6'
_chemical_formula_weight 367.35
_chemical_name_systematic
; 
 ? 
;
_space_group_IT_number 14
_symmetry_cell_setting monoclinic
_symmetry_space_group_name_Hall '-P 2ybc'
_symmetry_space_group_name_H-M 'P 1 21/c 1'
_atom_sites_solution_hydrogens geom
_atom_sites_solution_primary direct
_atom_sites_solution_secondary difmap
_audit_creation_method SHELXL-97
_audit_update_record
;
2015-01-14 deposited with the CCDC.
2015-06-04 downloaded from the CCDC.
;
_cell_angle_alpha 90.00
_cell_angle_beta 93.76(3)
_cell_angle_gamma 90.00
_cell_formula_units_Z 4
_cell_length_a 7.8241(16)
_cell_length_b 24.301(5)
_cell_length_c 9.1574(18)
_cell_measurement_reflns_used 4679
_cell_measurement_temperature 113(2)
_cell_measurement_theta_max 27.9424
_cell_measurement_theta_min 1.6760
_cell_volume 1737.4(6)
_computing_cell_refinement crystalclear
_computing_data_collection crystalclear
_computing_data_reduction crystalclear
_computing_molecular_graphics 'Bruker SHELXTL'
_computing_publication_material 'Bruker SHELXTL'
_computing_structure_refinement 'SHELXL-97 (Sheldrick, 1997)'
_computing_structure_solution 'SHELXS-97 (Sheldrick, 1990)'
_diffrn_ambient_temperature 113(2)
_diffrn_measured_fraction_theta_full 0.969
_diffrn_measured_fraction_theta_max 0.969
_diffrn_measurement_device_type 'rigaku saturn'
_diffrn_measurement_method '\w scans'
_diffrn_radiation_monochromator confocal
_diffrn_radiation_source 'rotating anode'
_diffrn_radiation_type MoK\a
_diffrn_radiation_wavelength 0.71073
_diffrn_reflns_av_R_equivalents 0.0590
_diffrn_reflns_av_sigmaI/netI 0.0635
_diffrn_reflns_limit_h_max 10
_diffrn_reflns_limit_h_min -6
_diffrn_reflns_limit_k_max 32
_diffrn_reflns_limit_k_min -31
_diffrn_reflns_limit_l_max 11
_diffrn_reflns_limit_l_min -11
_diffrn_reflns_number 15793
_diffrn_reflns_theta_full 27.99
_diffrn_reflns_theta_max 27.99
_diffrn_reflns_theta_min 1.68
_diffrn_standards_decay_% 0
_diffrn_standards_interval_count 0
_diffrn_standards_interval_time 0
_diffrn_standards_number 0
_exptl_absorpt_coefficient_mu 0.105
_exptl_absorpt_correction_T_max 0.9875
_exptl_absorpt_correction_T_min 0.9793
_exptl_absorpt_correction_type multi-scan
_exptl_absorpt_process_details crystalclear
_exptl_crystal_density_diffrn 1.404
_exptl_crystal_density_method 'not measured'
_exptl_crystal_F_000 768
_exptl_crystal_size_max 0.20
_exptl_crystal_size_mid 0.18
_exptl_crystal_size_min 0.12
_refine_diff_density_max 0.317
_refine_diff_density_min -0.276
_refine_diff_density_rms 0.059
_refine_ls_extinction_coef 0.035(3)
_refine_ls_extinction_expression
;
Fc^*^=kFc[1+0.001xFc^2^\l^3^/sin(2\q)]^-1/4^
;
_refine_ls_extinction_method SHELXL
_refine_ls_goodness_of_fit_ref 0.979
_refine_ls_hydrogen_treatment constr
_refine_ls_matrix_type full
_refine_ls_number_parameters 248
_refine_ls_number_reflns 4064
_refine_ls_number_restraints 0
_refine_ls_restrained_S_all 0.979
_refine_ls_R_factor_all 0.0660
_refine_ls_R_factor_gt 0.0499
_refine_ls_shift/su_max 0.000
_refine_ls_shift/su_mean 0.000
_refine_ls_structure_factor_coef Fsqd
_refine_ls_weighting_details
;
calc w=1/[\s^2^(Fo^2^)+(0.0703P)^2^+0.0000P] where P=(Fo^2^+2Fc^2^)/3
;
_refine_ls_weighting_scheme calc
_refine_ls_wR_factor_gt 0.1200
_refine_ls_wR_factor_ref 0.1305
_reflns_number_gt 3051
_reflns_number_total 4064
_reflns_threshold_expression >2sigma(I)
_cod_data_source_file c5gc00926j2.cif
_cod_data_source_block shelxl
_cod_depositor_comments
;
The following automatic conversions were performed:

'_symmetry_cell_setting' value 'Monoclinic' changed to 'monoclinic'
according to
/usr/data/users/saulius/crontab/automatic-downloads/rss-feeds/RSC/lib/dictionaries/cif_core.dic
dictionary named 'cif_core.dic' version 2.4.2 from 2011-04-26.

'_exptl_absorpt_correction_type' value 'MULTI-SCAN' changed to
'multi-scan' according to
/usr/data/users/saulius/crontab/automatic-downloads/rss-feeds/RSC/lib/dictionaries/cif_core.dic
dictionary named 'cif_core.dic' version 2.4.2 from 2011-04-26.

'_refine_ls_hydrogen_treatment' value 'CONSTR' changed to 'constr'
according to
/usr/data/users/saulius/crontab/automatic-downloads/rss-feeds/RSC/lib/dictionaries/cif_core.dic
dictionary named 'cif_core.dic' version 2.4.2 from 2011-04-26.

Automatic conversion script
Id: cif_fix_values 3271 2015-04-21 07:52:19Z andrius 
;
_cod_original_sg_symbol_H-M P2(1)/c
_cod_database_code 7220692

loop_
_symmetry_equiv_pos_as_xyz
'x, y, z'
'-x, y+1/2, -z+1/2'
'-x, -y, -z'
'x, -y-1/2, z-1/2'

loop_
_atom_site_label
_atom_site_type_symbol
_atom_site_fract_x
_atom_site_fract_y
_atom_site_fract_z
_atom_site_U_iso_or_equiv
_atom_site_adp_type
_atom_site_occupancy
_atom_site_symmetry_multiplicity
_atom_site_calc_flag
_atom_site_refinement_flags
O1 O 0.36790(13) 0.32914(4) 0.47376(12) 0.0232(3) Uani 1 1 d .
O2 O 0.43698(15) 0.21836(4) 0.46808(13) 0.0298(3) Uani 1 1 d .
O3 O 0.53670(13) 0.36573(4) 0.78554(12) 0.0240(3) Uani 1 1 d .
H3 H 0.5158 0.3443 0.8541 0.036 Uiso 1 1 calc R
O4 O 0.80668(14) 0.43409(4) 0.42412(12) 0.0284(3) Uani 1 1 d .
O5 O 0.85056(13) 0.41408(4) 0.66418(12) 0.0228(3) Uani 1 1 d .
O6 O 0.21452(15) 0.49222(4) -0.04028(13) 0.0313(3) Uani 1 1 d .
N1 N 0.44723(16) 0.30059(5) 0.59738(14) 0.0216(3) Uani 1 1 d .
C1 C 0.5087(2) 0.24823(6) 0.55961(18) 0.0237(4) Uani 1 1 d .
C2 C 0.6677(2) 0.24022(6) 0.65323(18) 0.0243(4) Uani 1 1 d .
C3 C 0.7595(2) 0.19240(6) 0.6838(2) 0.0317(4) Uani 1 1 d .
H3A H 0.7214 0.1579 0.6449 0.038 Uiso 1 1 calc R
C4 C 0.9088(2) 0.19665(7) 0.7731(2) 0.0369(5) Uani 1 1 d .
H4 H 0.9751 0.1646 0.7954 0.044 Uiso 1 1 calc R
C5 C 0.9632(2) 0.24728(7) 0.8307(2) 0.0367(4) Uani 1 1 d .
H5 H 1.0664 0.2492 0.8912 0.044 Uiso 1 1 calc R
C6 C 0.8686(2) 0.29515(7) 0.8009(2) 0.0304(4) Uani 1 1 d .
H6 H 0.9049 0.3295 0.8415 0.036 Uiso 1 1 calc R
C7 C 0.7201(2) 0.29107(6) 0.71021(18) 0.0236(4) Uani 1 1 d .
C8 C 0.58838(18) 0.33507(6) 0.66610(17) 0.0212(3) Uani 1 1 d .
C9 C 0.61680(18) 0.37358(6) 0.54005(17) 0.0208(3) Uani 1 1 d .
C10 C 0.48216(19) 0.37021(6) 0.44192(17) 0.0211(3) Uani 1 1 d .
C11 C 0.42114(18) 0.40280(6) 0.31392(17) 0.0208(3) Uani 1 1 d .
C12 C 0.44794(18) 0.45953(6) 0.30879(17) 0.0218(3) Uani 1 1 d .
H12 H 0.5132 0.4769 0.3870 0.026 Uiso 1 1 calc R
C13 C 0.38193(18) 0.49119(6) 0.19270(17) 0.0214(3) Uani 1 1 d .
H13 H 0.4013 0.5298 0.1911 0.026 Uiso 1 1 calc R
C14 C 0.28704(19) 0.46557(6) 0.07877(17) 0.0232(3) Uani 1 1 d .
C15 C 0.2605(2) 0.40853(6) 0.08052(18) 0.0268(4) Uani 1 1 d .
H15 H 0.1980 0.3911 0.0009 0.032 Uiso 1 1 calc R
C16 C 0.32554(18) 0.37763(6) 0.19841(17) 0.0240(4) Uani 1 1 d .
H16 H 0.3050 0.3391 0.2007 0.029 Uiso 1 1 calc R
C17 C 0.2295(2) 0.55092(6) -0.04678(18) 0.0283(4) Uani 1 1 d .
H17A H 0.1788 0.5673 0.0381 0.042 Uiso 1 1 calc R
H17B H 0.1692 0.5645 -0.1369 0.042 Uiso 1 1 calc R
H17C H 0.3507 0.5611 -0.0460 0.042 Uiso 1 1 calc R
C18 C 0.76533(19) 0.41018(6) 0.53282(17) 0.0210(3) Uani 1 1 d .
C19 C 0.99558(19) 0.45206(6) 0.67515(19) 0.0257(4) Uani 1 1 d .
H19A H 1.0160 0.4644 0.7778 0.031 Uiso 1 1 calc R
H19B H 0.9684 0.4849 0.6139 0.031 Uiso 1 1 calc R
C20 C 1.1548(2) 0.42504(7) 0.6257(2) 0.0366(4) Uani 1 1 d .
H20A H 1.1747 0.3904 0.6789 0.055 Uiso 1 1 calc R
H20B H 1.2530 0.4496 0.6455 0.055 Uiso 1 1 calc R
H20C H 1.1404 0.4175 0.5205 0.055 Uiso 1 1 calc R

loop_
_atom_site_aniso_label
_atom_site_aniso_U_11
_atom_site_aniso_U_22
_atom_site_aniso_U_33
_atom_site_aniso_U_23
_atom_site_aniso_U_13
_atom_site_aniso_U_12
O1 0.0245(6) 0.0188(5) 0.0260(6) 0.0022(4) -0.0002(5) -0.0023(4)
O2 0.0386(7) 0.0213(6) 0.0299(7) -0.0051(5) 0.0052(5) -0.0031(5)
O3 0.0324(6) 0.0183(5) 0.0216(6) -0.0006(4) 0.0054(5) 0.0003(4)
O4 0.0287(6) 0.0315(6) 0.0251(7) 0.0064(5) 0.0013(5) -0.0064(5)
O5 0.0223(6) 0.0233(6) 0.0225(6) 0.0002(4) -0.0006(4) -0.0042(4)
O6 0.0419(7) 0.0220(6) 0.0283(7) 0.0028(5) -0.0115(5) -0.0011(5)
N1 0.0257(7) 0.0159(6) 0.0229(7) 0.0011(5) -0.0001(5) -0.0003(5)
C1 0.0308(9) 0.0163(7) 0.0250(9) 0.0002(6) 0.0095(7) -0.0022(6)
C2 0.0276(9) 0.0200(7) 0.0262(9) 0.0015(6) 0.0085(7) 0.0011(6)
C3 0.0354(10) 0.0207(8) 0.0400(11) 0.0034(7) 0.0107(8) 0.0035(7)
C4 0.0362(10) 0.0270(9) 0.0485(12) 0.0096(8) 0.0103(9) 0.0105(7)
C5 0.0325(10) 0.0365(10) 0.0410(11) 0.0094(8) 0.0006(8) 0.0076(8)
C6 0.0317(9) 0.0271(8) 0.0321(10) 0.0043(7) 0.0007(7) 0.0007(7)
C7 0.0271(8) 0.0209(8) 0.0232(9) 0.0026(6) 0.0050(7) 0.0012(6)
C8 0.0232(8) 0.0173(7) 0.0232(8) -0.0021(6) 0.0018(6) -0.0001(6)
C9 0.0240(8) 0.0171(7) 0.0214(8) -0.0001(6) 0.0022(6) 0.0014(6)
C10 0.0236(8) 0.0153(7) 0.0250(8) -0.0028(6) 0.0064(6) -0.0009(5)
C11 0.0203(8) 0.0195(7) 0.0226(8) -0.0013(6) 0.0022(6) 0.0007(6)
C12 0.0228(8) 0.0214(7) 0.0212(8) -0.0037(6) 0.0010(6) -0.0005(6)
C13 0.0229(8) 0.0192(7) 0.0222(8) -0.0020(6) 0.0022(6) 0.0012(6)
C14 0.0219(8) 0.0232(8) 0.0240(9) 0.0009(6) -0.0013(6) 0.0019(6)
C15 0.0293(9) 0.0242(8) 0.0259(9) -0.0031(6) -0.0057(7) -0.0027(6)
C16 0.0245(8) 0.0202(7) 0.0271(9) -0.0025(6) 0.0007(7) -0.0013(6)
C17 0.0347(9) 0.0227(8) 0.0273(9) 0.0037(7) 0.0011(7) 0.0020(6)
C18 0.0232(8) 0.0187(7) 0.0211(8) 0.0001(6) 0.0012(6) 0.0028(6)
C19 0.0206(8) 0.0268(8) 0.0295(9) -0.0029(7) 0.0007(7) -0.0067(6)
C20 0.0233(9) 0.0422(10) 0.0444(12) 0.0021(8) 0.0041(8) 0.0013(7)

loop_
_atom_type_symbol
_atom_type_description
_atom_type_scat_dispersion_real
_atom_type_scat_dispersion_imag
_atom_type_scat_source
C C 0.0033 0.0016 'International Tables Vol C Tables 4.2.6.8 and 6.1.1.4'
H H 0.0000 0.0000 'International Tables Vol C Tables 4.2.6.8 and 6.1.1.4'
N N 0.0061 0.0033 'International Tables Vol C Tables 4.2.6.8 and 6.1.1.4'
O O 0.0106 0.0060 'International Tables Vol C Tables 4.2.6.8 and 6.1.1.4'

loop_
_geom_angle_atom_site_label_1
_geom_angle_atom_site_label_2
_geom_angle_atom_site_label_3
_geom_angle
C10 O1 N1 105.26(11)
C18 O5 C19 116.42(12)
C14 O6 C17 118.46(12)
C1 N1 O1 112.31(12)
C1 N1 C8 110.78(12)
O1 N1 C8 109.35(10)
O2 C1 N1 123.84(15)
O2 C1 C2 130.83(14)
N1 C1 C2 105.33(13)
C3 C2 C7 122.21(16)
C3 C2 C1 129.32(15)
C7 C2 C1 108.46(13)
C2 C3 C4 117.56(16)
C3 C4 C5 120.90(16)
C4 C5 C6 121.12(17)
C7 C6 C5 118.04(16)
C6 C7 C2 120.15(14)
C6 C7 C8 129.45(14)
C2 C7 C8 110.28(13)
O3 C8 N1 112.54(11)
O3 C8 C9 109.27(12)
N1 C8 C9 99.62(12)
O3 C8 C7 113.00(13)
N1 C8 C7 100.79(11)
C9 C8 C7 120.41(12)
C10 C9 C18 126.58(14)
C10 C9 C8 108.95(13)
C18 C9 C8 124.41(14)
C9 C10 O1 113.13(13)
C9 C10 C11 134.56(14)
O1 C10 C11 112.12(13)
C12 C11 C16 118.79(14)
C12 C11 C10 121.20(13)
C16 C11 C10 119.90(13)
C13 C12 C11 121.70(14)
C12 C13 C14 118.84(14)
O6 C14 C13 124.31(14)
O6 C14 C15 115.20(14)
C13 C14 C15 120.48(14)
C16 C15 C14 119.88(15)
C15 C16 C11 120.29(14)
O4 C18 O5 123.93(14)
O4 C18 C9 125.50(15)
O5 C18 C9 110.56(13)
O5 C19 C20 111.00(13)

loop_
_geom_bond_atom_site_label_1
_geom_bond_atom_site_label_2
_geom_bond_distance
O1 C10 1.3835(17)
O1 N1 1.4338(16)
O2 C1 1.2178(19)
O3 C8 1.4046(17)
O4 C18 1.2147(18)
O5 C18 1.3399(18)
O5 C19 1.4610(17)
O6 C14 1.3597(19)
O6 C17 1.4328(19)
N1 C1 1.4114(18)
N1 C8 1.4921(19)
C1 C2 1.477(2)
C2 C3 1.385(2)
C2 C7 1.393(2)
C3 C4 1.386(3)
C4 C5 1.394(2)
C5 C6 1.396(2)
C6 C7 1.387(2)
C7 C8 1.521(2)
C8 C9 1.514(2)
C9 C10 1.342(2)
C9 C18 1.468(2)
C10 C11 1.468(2)
C11 C12 1.396(2)
C11 C16 1.396(2)
C12 C13 1.384(2)
C13 C14 1.388(2)
C14 C15 1.402(2)
C15 C16 1.384(2)
C19 C20 1.504(2)

loop_
_geom_hbond_atom_site_label_D
_geom_hbond_atom_site_label_H
_geom_hbond_atom_site_label_A
_geom_hbond_distance_DH
_geom_hbond_distance_HA
_geom_hbond_distance_DA
_geom_hbond_angle_DHA
_geom_hbond_site_symmetry_A
O3 H3 O2 0.84 1.97 2.7838(15) 163.6 4_566

loop_
_geom_torsion_atom_site_label_1
_geom_torsion_atom_site_label_2
_geom_torsion_atom_site_label_3
_geom_torsion_atom_site_label_4
_geom_torsion
C10 O1 N1 C1 -107.16(12)
C10 O1 N1 C8 16.24(13)
O1 N1 C1 O2 -35.89(19)
C8 N1 C1 O2 -158.49(14)
O1 N1 C1 C2 144.50(11)
C8 N1 C1 C2 21.90(16)
O2 C1 C2 C3 -14.7(3)
N1 C1 C2 C3 164.83(16)
O2 C1 C2 C7 164.30(16)
N1 C1 C2 C7 -16.13(16)
C7 C2 C3 C4 -0.7(2)
C1 C2 C3 C4 178.23(15)
C2 C3 C4 C5 0.5(3)
C3 C4 C5 C6 0.4(3)
C4 C5 C6 C7 -1.0(3)
C5 C6 C7 C2 0.9(2)
C5 C6 C7 C8 176.31(15)
C3 C2 C7 C6 0.0(2)
C1 C2 C7 C6 -179.12(14)
C3 C2 C7 C8 -176.25(14)
C1 C2 C7 C8 4.63(17)
C1 N1 C8 O3 -139.15(12)
O1 N1 C8 O3 96.54(14)
C1 N1 C8 C9 105.20(13)
O1 N1 C8 C9 -19.10(13)
C1 N1 C8 C7 -18.51(15)
O1 N1 C8 C7 -142.81(11)
C6 C7 C8 O3 -47.6(2)
C2 C7 C8 O3 128.24(13)
C6 C7 C8 N1 -167.89(16)
C2 C7 C8 N1 7.92(16)
C6 C7 C8 C9 84.1(2)
C2 C7 C8 C9 -100.09(16)
O3 C8 C9 C10 -102.50(14)
N1 C8 C9 C10 15.61(15)
C7 C8 C9 C10 124.26(14)
O3 C8 C9 C18 74.85(17)
N1 C8 C9 C18 -167.04(13)
C7 C8 C9 C18 -58.4(2)
C18 C9 C10 O1 175.82(13)
C8 C9 C10 O1 -6.90(17)
C18 C9 C10 C11 -9.7(3)
C8 C9 C10 C11 167.56(15)
N1 O1 C10 C9 -5.69(15)
N1 O1 C10 C11 178.56(11)
C9 C10 C11 C12 -32.4(3)
O1 C10 C11 C12 142.07(13)
C9 C10 C11 C16 151.48(17)
O1 C10 C11 C16 -34.02(18)
C16 C11 C12 C13 0.2(2)
C10 C11 C12 C13 -175.97(13)
C11 C12 C13 C14 -0.1(2)
C17 O6 C14 C13 -3.0(2)
C17 O6 C14 C15 177.24(13)
C12 C13 C14 O6 179.40(14)
C12 C13 C14 C15 -0.8(2)
O6 C14 C15 C16 -178.51(13)
C13 C14 C15 C16 1.7(2)
C14 C15 C16 C11 -1.6(2)
C12 C11 C16 C15 0.7(2)
C10 C11 C16 C15 176.89(14)
C19 O5 C18 O4 3.5(2)
C19 O5 C18 C9 -176.24(11)
C10 C9 C18 O4 -16.7(2)
C8 C9 C18 O4 166.42(14)
C10 C9 C18 O5 163.01(14)
C8 C9 C18 O5 -13.87(19)
C18 O5 C19 C20 -84.01(16)
